data_2100571
loop_
_publ_author_name
'Kennedy, Brendan J.'
'Howard, Christopher J.'
'Knight, Kevin S.'
'Zhang, Zhaoming'
'Zhou, Qingdi'

_publ_section_title
;
 Structures and phase transitions in the ordered double perovskites
 Ba~2~Bi^III^Bi^V^O~6~ and Ba~2~Bi^III^Sb^V^O~6~
;
_journal_issue 4
_journal_name_full 'Acta Crystallographica Section B'
_journal_page_first 537
_journal_page_last 546
_journal_paper_doi 10.1107/S0108768106018842
_journal_volume 62
_journal_year 2006
_chemical_formula_sum 'Ba Bi O3'
_chemical_formula_weight 394.31
_space_group_IT_number 148
_symmetry_cell_setting trigonal
_symmetry_space_group_name_Hall '-R 3'
_symmetry_space_group_name_H-M 'R -3 :H'
_cell_angle_alpha 90.0
_cell_angle_beta 90.0
_cell_angle_gamma 120.0
_cell_formula_units_Z 6
_cell_length_a 6.17944(13)
_cell_length_b 6.17944
_cell_length_c 15.0393(3)
_cell_volume 497.344(14)
_cod_data_source_file ws5040.cif
_cod_data_source_block BABIO3_498K_phase_1
_cod_depositor_comments
;
The following automatic conversions were performed:
'_geom_bond_publ_flag' value 'N' changed to 'n' according to
'/home/saulius/struct/CIF-dictionaries/cif_core.dic' dictionary named
'cif_core.dic' version 2.4.1 from 2010-06-29 (60
times).

'_geom_angle_publ_flag' value 'N' changed to 'n' according to
'/home/saulius/struct/CIF-dictionaries/cif_core.dic' dictionary named
'cif_core.dic' version 2.4.1 from 2010-06-29 (378 times).

Automatic conversion script
Id: cif_fix_enum 1527 2010-12-29 10:47:43Z saulius 

The following automatic conversions were performed:

'_geom_bond_publ_flag' value 'N' changed to 'n' according to
/home/saulius/struct/CIF-dictionaries/cif_core.dic dictionary named
'cif_core.dic' version 2.4.1 from 2010-06-29 (60
times).

'_geom_angle_publ_flag' value 'N' changed to 'n' according
to /home/saulius/struct/CIF-dictionaries/cif_core.dic dictionary
named 'cif_core.dic' version 2.4.1 from 2010-06-29 (378 times).

Automatic conversion script
Id: cif_fix_values 1715 2011-07-08 13:25:40Z adriana 
;
_cod_original_cell_volume 497.34(3)
_cod_original_sg_symbol_H-M 'R -3'
_cod_database_code 2100571

loop_
_symmetry_equiv_pos_site_id
_symmetry_equiv_pos_as_xyz
1 +x,+y,+z
2 -y,x-y,+z
3 y-x,-x,+z
-1 -x,-y,-z
-2 +y,y-x,-z
-3 x-y,+x,-z
101 +x+1/3,+y+2/3,+z+2/3
102 -y+1/3,x-y+2/3,+z+2/3
103 y-x+1/3,-x+2/3,+z+2/3
-101 -x+2/3,-y+1/3,-z+1/3
-102 +y+2/3,y-x+1/3,-z+1/3
-103 x-y+2/3,+x+1/3,-z+1/3
201 +x+2/3,+y+1/3,+z+1/3
202 -y+2/3,x-y+1/3,+z+1/3
203 y-x+2/3,-x+1/3,+z+1/3
-201 -x+1/3,-y+2/3,-z+2/3
-202 +y+1/3,y-x+2/3,-z+2/3
-203 x-y+1/3,+x+2/3,-z+2/3

loop_
_atom_site_aniso_label
_atom_site_aniso_U_11
_atom_site_aniso_U_22
_atom_site_aniso_U_33
_atom_site_aniso_U_12
_atom_site_aniso_U_13
_atom_site_aniso_U_23
O 0.053(3) 0.0451(14) 0.0527(11) 0.028(3) -0.025(3) -0.0064(9)

loop_
_atom_site_type_symbol
_atom_site_label
_atom_site_fract_x
_atom_site_fract_y
_atom_site_fract_z
_atom_site_U_iso_or_equiv
_atom_site_thermal_displace_type
_atom_site_occupancy
Ba Ba 0.0 0.0 0.2503(8) 0.0279(6) Uiso 1.0
Bi Bi3 0.0 0.0 0.0 0.0215(4) Uiso 1.0
Bi Bi5 0.0 0.0 0.5 0.0215(4) Uiso 1.0
O O 0.5414(6) -0.0107(11) 0.2522(4) 0.04859 Uani 1.0

loop_
_atom_type_symbol
Ba
Bi
O

loop_
_geom_angle_atom_site_label_1
_geom_angle_atom_site_label_2
_geom_angle_atom_site_label_3
_geom_angle_site_symmetry_1
_geom_angle_site_symmetry_3
_geom_angle
_geom_angle_publ_flag
Ba Ba Ba -101_334 -101_434 90.4(4) n
Ba Ba Ba -101_334 -101_444 90.4(4) n
Ba Ba Ba -101_334 -201_334 89.7543(17) n
Ba Ba Ba -101_334 -201_344 89.7543(17) n
Ba Ba Ba -101_334 -201_444 179.8113(17) n
Ba Ba Bi3 -101_334 1_555 125.0(3) n
Ba Ba Bi3 -101_334 201_445 54.82(8) n
Ba Ba Bi3 -101_334 201_455 54.82(8) n
Ba Ba Bi3 -101_334 201_555 125.7(4) n
Ba Ba Bi5 -101_334 1_555 55.0(3) n
Ba Ba Bi5 -101_334 101_444 54.41(9) n
Ba Ba Bi5 -101_334 101_544 125.24(8) n
Ba Ba Bi5 -101_334 101_554 125.24(8) n
Ba Ba O -101_334 1_455 43.66(12) n
Ba Ba O -101_334 2_545 90.6(2) n
Ba Ba O -101_334 3_665 134.0(4) n
Ba Ba O -101_334 -101_434 39.71(16) n
Ba Ba O -101_334 -102_444 90.0(4) n
Ba Ba O -101_334 -103_334 50.7(2) n
Ba Ba Ba -101_434 -101_444 90.4(4) n
Ba Ba Ba -101_434 -201_334 89.7543(17) n
Ba Ba Ba -101_434 -201_344 179.8102(17) n
Ba Ba Ba -101_434 -201_444 89.7543(17) n
Ba Ba Bi3 -101_434 1_555 125.0(3) n
Ba Ba Bi3 -101_434 201_445 54.82(8) n
Ba Ba Bi3 -101_434 201_455 125.7(4) n
Ba Ba Bi3 -101_434 201_555 54.82(8) n
Ba Ba Bi5 -101_434 1_555 55.0(3) n
Ba Ba Bi5 -101_434 101_444 125.24(8) n
Ba Ba Bi5 -101_434 101_544 54.41(9) n
Ba Ba Bi5 -101_434 101_554 125.24(8) n
Ba Ba O -101_434 1_455 134.0(4) n
Ba Ba O -101_434 2_545 43.66(12) n
Ba Ba O -101_434 3_665 90.6(2) n
Ba Ba O -101_434 -101_434 50.7(2) n
Ba Ba O -101_434 -102_444 39.71(16) n
Ba Ba O -101_434 -103_334 90.0(4) n
Ba Ba Ba -101_444 -201_334 179.8092(17) n
Ba Ba Ba -101_444 -201_344 89.7543(17) n
Ba Ba Ba -101_444 -201_444 89.7543(17) n
Ba Ba Bi3 -101_444 1_555 125.0(3) n
Ba Ba Bi3 -101_444 201_445 125.7(4) n
Ba Ba Bi3 -101_444 201_455 54.82(8) n
Ba Ba Bi3 -101_444 201_555 54.82(8) n
Ba Ba Bi5 -101_444 1_555 55.0(3) n
Ba Ba Bi5 -101_444 101_444 125.24(8) n
Ba Ba Bi5 -101_444 101_544 125.24(8) n
Ba Ba Bi5 -101_444 101_554 54.41(9) n
Ba Ba O -101_444 1_455 90.6(2) n
Ba Ba O -101_444 2_545 134.0(4) n
Ba Ba O -101_444 3_665 43.66(12) n
Ba Ba O -101_444 -101_434 90.0(4) n
Ba Ba O -101_444 -102_444 50.7(2) n
Ba Ba O -101_444 -103_334 39.71(16) n
Ba Ba Ba -201_334 -201_344 90.1(4) n
Ba Ba Ba -201_334 -201_444 90.1(4) n
Ba Ba Bi3 -201_334 1_555 54.8(3) n
Ba Ba Bi3 -201_334 201_445 54.48(8) n
Ba Ba Bi3 -201_334 201_455 125.18(8) n
Ba Ba Bi3 -201_334 201_555 125.18(8) n
Ba Ba Bi5 -201_334 1_555 125.2(3) n
Ba Ba Bi5 -201_334 101_444 54.76(8) n
Ba Ba Bi5 -201_334 101_544 54.76(8) n
Ba Ba Bi5 -201_334 101_554 125.4(4) n
Ba Ba O -201_334 1_455 89.4(2) n
Ba Ba O -201_334 2_545 46.10(12) n
Ba Ba O -201_334 3_665 136.2(4) n
Ba Ba O -201_334 -101_434 90.2(2) n
Ba Ba O -201_334 -102_444 129.47(16) n
Ba Ba O -201_334 -103_334 140.4(2) n
Ba Ba Ba -201_344 -201_444 90.1(4) n
Ba Ba Bi3 -201_344 1_555 54.8(3) n
Ba Ba Bi3 -201_344 201_445 125.18(8) n
Ba Ba Bi3 -201_344 201_455 54.48(8) n
Ba Ba Bi3 -201_344 201_555 125.18(8) n
Ba Ba Bi5 -201_344 1_555 125.2(3) n
Ba Ba Bi5 -201_344 101_444 54.76(8) n
Ba Ba Bi5 -201_344 101_544 125.4(4) n
Ba Ba Bi5 -201_344 101_554 54.76(8) n
Ba Ba O -201_344 1_455 46.10(12) n
Ba Ba O -201_344 2_545 136.2(4) n
Ba Ba O -201_344 3_665 89.4(2) n
Ba Ba O -201_344 -101_434 129.47(16) n
Ba Ba O -201_344 -102_444 140.4(2) n
Ba Ba O -201_344 -103_334 90.2(2) n
Ba Ba Bi3 -201_444 1_555 54.8(3) n
Ba Ba Bi3 -201_444 201_445 125.18(8) n
Ba Ba Bi3 -201_444 201_455 125.18(8) n
Ba Ba Bi3 -201_444 201_555 54.48(8) n
Ba Ba Bi5 -201_444 1_555 125.2(3) n
Ba Ba Bi5 -201_444 101_444 125.4(4) n
Ba Ba Bi5 -201_444 101_544 54.76(8) n
Ba Ba Bi5 -201_444 101_554 54.76(8) n
Ba Ba O -201_444 1_455 136.2(4) n
Ba Ba O -201_444 2_545 89.4(2) n
Ba Ba O -201_444 3_665 46.10(12) n
Ba Ba O -201_444 -101_434 140.4(2) n
Ba Ba O -201_444 -102_444 90.2(2) n
Ba Ba O -201_444 -103_334 129.47(16) n
Bi3 Ba Bi3 1_555 201_445 109.29(17) n
Bi3 Ba Bi3 1_555 201_455 109.29(17) n
Bi3 Ba Bi3 1_555 201_555 109.29(17) n
Bi3 Ba Bi5 1_555 1_555 180.0 n
Bi3 Ba Bi5 1_555 101_444 70.58(17) n
Bi3 Ba Bi5 1_555 101_544 70.58(17) n
Bi3 Ba Bi5 1_555 101_554 70.58(17) n
Bi3 Ba O 1_555 1_455 90.6(3) n
Bi3 Ba O 1_555 2_545 90.6(3) n
Bi3 Ba O 1_555 3_665 90.6(3) n
Bi3 Ba O 1_555 -101_434 144.66(14) n
Bi3 Ba O 1_555 -102_444 144.66(14) n
Bi3 Ba O 1_555 -103_334 144.66(14) n
Bi3 Ba Bi3 201_445 201_455 109.65(17) n
Bi3 Ba Bi3 201_445 201_555 109.65(17) n
Bi3 Ba Bi5 201_445 1_555 70.71(17) n
Bi3 Ba Bi5 201_445 101_444 70.4133(6) n
Bi3 Ba Bi5 201_445 101_544 70.4133(6) n
Bi3 Ba Bi5 201_445 101_554 179.8764(7) n
Bi3 Ba O 201_445 1_455 88.71(15) n
Bi3 Ba O 201_445 2_545 35.81(16) n
Bi3 Ba O 201_445 3_665 145.4(3) n
Bi3 Ba O 201_445 -101_434 36.10(14) n
Bi3 Ba O 201_445 -102_444 85.51(18) n
Bi3 Ba O 201_445 -103_334 94.5(2) n
Bi3 Ba Bi3 201_455 201_555 109.65(17) n
Bi3 Ba Bi5 201_455 1_555 70.71(17) n
Bi3 Ba Bi5 201_455 101_444 70.4133(6) n
Bi3 Ba Bi5 201_455 101_544 179.8718(7) n
Bi3 Ba Bi5 201_455 101_554 70.4133(6) n
Bi3 Ba O 201_455 1_455 35.81(16) n
Bi3 Ba O 201_455 2_545 145.4(3) n
Bi3 Ba O 201_455 3_665 88.71(15) n
Bi3 Ba O 201_455 -101_434 85.51(18) n
Bi3 Ba O 201_455 -102_444 94.5(2) n
Bi3 Ba O 201_455 -103_334 36.10(14) n
Bi3 Ba Bi5 201_555 1_555 70.71(17) n
Bi3 Ba Bi5 201_555 101_444 179.8733(7) n
Bi3 Ba Bi5 201_555 101_544 70.4133(6) n
Bi3 Ba Bi5 201_555 101_554 70.4133(6) n
Bi3 Ba O 201_555 1_455 145.4(3) n
Bi3 Ba O 201_555 2_545 88.71(15) n
Bi3 Ba O 201_555 3_665 35.81(16) n
Bi3 Ba O 201_555 -101_434 94.5(2) n
Bi3 Ba O 201_555 -102_444 36.10(14) n
Bi3 Ba O 201_555 -103_334 85.51(18) n
Bi5 Ba Bi5 1_555 101_444 109.42(17) n
Bi5 Ba Bi5 1_555 101_544 109.42(17) n
Bi5 Ba Bi5 1_555 101_554 109.42(17) n
Bi5 Ba O 1_555 1_455 89.4(3) n
Bi5 Ba O 1_555 2_545 89.4(3) n
Bi5 Ba O 1_555 3_665 89.4(3) n
Bi5 Ba O 1_555 -101_434 35.34(14) n
Bi5 Ba O 1_555 -102_444 35.34(14) n
Bi5 Ba O 1_555 -103_334 35.34(14) n
Bi5 Ba Bi5 101_444 101_544 109.52(17) n
Bi5 Ba Bi5 101_444 101_554 109.52(17) n
Bi5 Ba O 101_444 1_455 34.64(16) n
Bi5 Ba O 101_444 2_545 91.29(15) n
Bi5 Ba O 101_444 3_665 144.1(3) n
Bi5 Ba O 101_444 -101_434 85.65(10) n
Bi5 Ba O 101_444 -102_444 144.0(3) n
Bi5 Ba O 101_444 -103_334 94.60(13) n
Bi5 Ba Bi5 101_544 101_554 109.52(17) n
Bi5 Ba O 101_544 1_455 144.1(3) n
Bi5 Ba O 101_544 2_545 34.64(16) n
Bi5 Ba O 101_544 3_665 91.29(15) n
Bi5 Ba O 101_544 -101_434 94.60(13) n
Bi5 Ba O 101_544 -102_444 85.65(10) n
Bi5 Ba O 101_544 -103_334 144.0(3) n
Bi5 Ba O 101_554 1_455 91.29(15) n
Bi5 Ba O 101_554 2_545 144.1(3) n
Bi5 Ba O 101_554 3_665 34.64(16) n
Bi5 Ba O 101_554 -101_434 144.0(3) n
Bi5 Ba O 101_554 -102_444 94.60(13) n
Bi5 Ba O 101_554 -103_334 85.65(10) n
O Ba O 1_455 2_545 119.990(11) n
O Ba O 1_455 3_665 119.990(11) n
O Ba O 1_455 -101_434 83.4(2) n
O Ba O 1_455 -102_444 122.5(4) n
O Ba O 1_455 -103_334 63.5(3) n
O Ba O 2_545 3_665 119.990(11) n
O Ba O 2_545 -101_434 63.5(3) n
O Ba O 2_545 -102_444 83.4(2) n
O Ba O 2_545 -103_334 122.5(4) n
O Ba O 3_665 -101_434 122.5(4) n
O Ba O 3_665 -102_444 63.5(3) n
O Ba O 3_665 -103_334 83.4(2) n
O Ba O -101_434 -102_444 60.1(2) n
O Ba O -101_434 -103_334 60.1(2) n
O Ba O -102_444 -103_334 60.1(2) n
Ba Bi3 Ba 1_555 -1_555 180.0 n
Ba Bi3 Ba 1_555 101_444 109.29(17) n
Ba Bi3 Ba 1_555 101_544 109.29(17) n
Ba Bi3 Ba 1_555 101_554 109.29(17) n
Ba Bi3 Ba 1_555 -201_334 70.71(17) n
Ba Bi3 Ba 1_555 -201_344 70.71(17) n
Ba Bi3 Ba 1_555 -201_444 70.71(17) n
Ba Bi3 O 1_555 101_444 123.22(14) n
Ba Bi3 O 1_555 102_544 123.22(14) n
Ba Bi3 O 1_555 103_554 123.22(14) n
Ba Bi3 O 1_555 -201_444 56.78(14) n
Ba Bi3 O 1_555 -202_344 56.78(14) n
Ba Bi3 O 1_555 -203_334 56.78(14) n
Ba Bi3 Ba -1_555 101_444 70.71(17) n
Ba Bi3 Ba -1_555 101_544 70.71(17) n
Ba Bi3 Ba -1_555 101_554 70.71(17) n
Ba Bi3 Ba -1_555 -201_334 109.29(17) n
Ba Bi3 Ba -1_555 -201_344 109.29(17) n
Ba Bi3 Ba -1_555 -201_444 109.29(17) n
Ba Bi3 O -1_555 101_444 56.78(14) n
Ba Bi3 O -1_555 102_544 56.78(14) n
Ba Bi3 O -1_555 103_554 56.78(14) n
Ba Bi3 O -1_555 -201_444 123.22(14) n
Ba Bi3 O -1_555 -202_344 123.22(14) n
Ba Bi3 O -1_555 -203_334 123.22(14) n
Ba Bi3 Ba 101_444 101_544 109.65(17) n
Ba Bi3 Ba 101_444 101_554 109.65(17) n
Ba Bi3 Ba 101_444 -201_334 70.35(17) n
Ba Bi3 Ba 101_444 -201_344 70.35(17) n
Ba Bi3 Ba 101_444 -201_444 180.0 n
Ba Bi3 O 101_444 101_444 62.29(9) n
Ba Bi3 O 101_444 102_544 126.80(17) n
Ba Bi3 O 101_444 103_554 47.39(8) n
Ba Bi3 O 101_444 -201_444 117.71(9) n
Ba Bi3 O 101_444 -202_344 53.20(17) n
Ba Bi3 O 101_444 -203_334 132.61(8) n
Ba Bi3 Ba 101_544 101_554 109.65(17) n
Ba Bi3 Ba 101_544 -201_334 70.35(17) n
Ba Bi3 Ba 101_544 -201_344 179.9802 n
Ba Bi3 Ba 101_544 -201_444 70.35(17) n
Ba Bi3 O 101_544 101_444 47.39(8) n
Ba Bi3 O 101_544 102_544 62.29(9) n
Ba Bi3 O 101_544 103_554 126.80(17) n
Ba Bi3 O 101_544 -201_444 132.61(8) n
Ba Bi3 O 101_544 -202_344 117.71(9) n
Ba Bi3 O 101_544 -203_334 53.20(17) n
Ba Bi3 Ba 101_554 -201_334 180.0 n
Ba Bi3 Ba 101_554 -201_344 70.35(17) n
Ba Bi3 Ba 101_554 -201_444 70.35(17) n
Ba Bi3 O 101_554 101_444 126.80(17) n
Ba Bi3 O 101_554 102_544 47.39(8) n
Ba Bi3 O 101_554 103_554 62.29(9) n
Ba Bi3 O 101_554 -201_444 53.20(17) n
Ba Bi3 O 101_554 -202_344 132.61(8) n
Ba Bi3 O 101_554 -203_334 117.71(9) n
Ba Bi3 Ba -201_334 -201_344 109.65(17) n
Ba Bi3 Ba -201_334 -201_444 109.65(17) n
Ba Bi3 O -201_334 101_444 53.20(17) n
Ba Bi3 O -201_334 102_544 132.61(8) n
Ba Bi3 O -201_334 103_554 117.71(9) n
Ba Bi3 O -201_334 -201_444 126.80(17) n
Ba Bi3 O -201_334 -202_344 47.39(8) n
Ba Bi3 O -201_334 -203_334 62.29(9) n
Ba Bi3 Ba -201_344 -201_444 109.65(17) n
Ba Bi3 O -201_344 101_444 132.61(8) n
Ba Bi3 O -201_344 102_544 117.71(9) n
Ba Bi3 O -201_344 103_554 53.20(17) n
Ba Bi3 O -201_344 -201_444 47.39(8) n
Ba Bi3 O -201_344 -202_344 62.29(9) n
Ba Bi3 O -201_344 -203_334 126.80(17) n
Ba Bi3 O -201_444 101_444 117.71(9) n
Ba Bi3 O -201_444 102_544 53.20(17) n
Ba Bi3 O -201_444 103_554 132.61(8) n
Ba Bi3 O -201_444 -201_444 62.29(9) n
Ba Bi3 O -201_444 -202_344 126.80(17) n
Ba Bi3 O -201_444 -203_334 47.39(8) n
O Bi3 O 101_444 102_544 92.9(2) n
O Bi3 O 101_444 103_554 92.9(2) n
O Bi3 O 101_444 -201_444 180.0 n
O Bi3 O 101_444 -202_344 87.2(2) n
O Bi3 O 101_444 -203_334 87.2(2) n
O Bi3 O 102_544 103_554 92.9(2) n
O Bi3 O 102_544 -201_444 87.2(2) n
O Bi3 O 102_544 -202_344 180.0 n
O Bi3 O 102_544 -203_334 87.2(2) n
O Bi3 O 103_554 -201_444 87.2(2) n
O Bi3 O 103_554 -202_344 87.2(2) n
O Bi3 O 103_554 -203_334 179.9802 n
O Bi3 O -201_444 -202_344 92.9(2) n
O Bi3 O -201_444 -203_334 92.9(2) n
O Bi3 O -202_344 -203_334 92.9(2) n
Ba Bi5 Ba 1_555 -1_556 180.0 n
Ba Bi5 Ba 1_555 -101_334 70.58(17) n
Ba Bi5 Ba 1_555 -101_434 70.58(17) n
Ba Bi5 Ba 1_555 -101_444 70.58(17) n
Ba Bi5 Ba 1_555 201_445 109.42(17) n
Ba Bi5 Ba 1_555 201_455 109.42(17) n
Ba Bi5 Ba 1_555 201_555 109.42(17) n
Ba Bi5 O 1_555 -101_434 53.70(15) n
Ba Bi5 O 1_555 -102_444 53.70(15) n
Ba Bi5 O 1_555 -103_334 53.70(15) n
Ba Bi5 O 1_555 201_455 126.30(15) n
Ba Bi5 O 1_555 202_445 126.30(15) n
Ba Bi5 O 1_555 203_555 126.30(15) n
Ba Bi5 Ba -1_556 -101_334 109.42(17) n
Ba Bi5 Ba -1_556 -101_434 109.42(17) n
Ba Bi5 Ba -1_556 -101_444 109.42(17) n
Ba Bi5 Ba -1_556 201_445 70.58(17) n
Ba Bi5 Ba -1_556 201_455 70.58(17) n
Ba Bi5 Ba -1_556 201_555 70.58(17) n
Ba Bi5 O -1_556 -101_434 126.30(15) n
Ba Bi5 O -1_556 -102_444 126.30(15) n
Ba Bi5 O -1_556 -103_334 126.30(15) n
Ba Bi5 O -1_556 201_455 53.70(15) n
Ba Bi5 O -1_556 202_445 53.70(15) n
Ba Bi5 O -1_556 203_555 53.70(15) n
Ba Bi5 Ba -101_334 -101_434 109.52(17) n
Ba Bi5 Ba -101_334 -101_444 109.52(17) n
Ba Bi5 Ba -101_334 201_445 70.48(17) n
Ba Bi5 Ba -101_334 201_455 70.48(17) n
Ba Bi5 Ba -101_334 201_555 180.0 n
Ba Bi5 O -101_334 -101_434 47.13(12) n
Ba Bi5 O -101_334 -102_444 123.56(17) n
Ba Bi5 O -101_334 -103_334 62.42(8) n
Ba Bi5 O -101_334 201_455 132.87(12) n
Ba Bi5 O -101_334 202_445 56.44(17) n
Ba Bi5 O -101_334 203_555 117.58(8) n
Ba Bi5 Ba -101_434 -101_444 109.52(17) n
Ba Bi5 Ba -101_434 201_445 70.48(17) n
Ba Bi5 Ba -101_434 201_455 179.9802 n
Ba Bi5 Ba -101_434 201_555 70.48(17) n
Ba Bi5 O -101_434 -101_434 62.42(8) n
Ba Bi5 O -101_434 -102_444 47.13(12) n
Ba Bi5 O -101_434 -103_334 123.56(17) n
Ba Bi5 O -101_434 201_455 117.58(8) n
Ba Bi5 O -101_434 202_445 132.87(12) n
Ba Bi5 O -101_434 203_555 56.44(17) n
Ba Bi5 Ba -101_444 201_445 179.9802 n
Ba Bi5 Ba -101_444 201_455 70.48(17) n
Ba Bi5 Ba -101_444 201_555 70.48(17) n
Ba Bi5 O -101_444 -101_434 123.56(17) n
Ba Bi5 O -101_444 -102_444 62.42(8) n
Ba Bi5 O -101_444 -103_334 47.13(12) n
Ba Bi5 O -101_444 201_455 56.44(17) n
Ba Bi5 O -101_444 202_445 117.58(8) n
Ba Bi5 O -101_444 203_555 132.87(12) n
Ba Bi5 Ba 201_445 201_455 109.52(17) n
Ba Bi5 Ba 201_445 201_555 109.52(17) n
Ba Bi5 O 201_445 -101_434 56.44(17) n
Ba Bi5 O 201_445 -102_444 117.58(8) n
Ba Bi5 O 201_445 -103_334 132.87(12) n
Ba Bi5 O 201_445 201_455 123.56(17) n
Ba Bi5 O 201_445 202_445 62.42(8) n
Ba Bi5 O 201_445 203_555 47.13(12) n
Ba Bi5 Ba 201_455 201_555 109.52(17) n
Ba Bi5 O 201_455 -101_434 117.58(8) n
Ba Bi5 O 201_455 -102_444 132.87(12) n
Ba Bi5 O 201_455 -103_334 56.44(17) n
Ba Bi5 O 201_455 201_455 62.42(8) n
Ba Bi5 O 201_455 202_445 47.13(12) n
Ba Bi5 O 201_455 203_555 123.56(17) n
Ba Bi5 O 201_555 -101_434 132.87(12) n
Ba Bi5 O 201_555 -102_444 56.44(17) n
Ba Bi5 O 201_555 -103_334 117.58(8) n
Ba Bi5 O 201_555 201_455 47.13(12) n
Ba Bi5 O 201_555 202_445 123.56(17) n
Ba Bi5 O 201_555 203_555 62.42(8) n
O Bi5 O -101_434 -102_444 88.5(2) n
O Bi5 O -101_434 -103_334 88.5(2) n
O Bi5 O -101_434 201_455 180.0 n
O Bi5 O -101_434 202_445 91.5(2) n
O Bi5 O -101_434 203_555 91.5(2) n
O Bi5 O -102_444 -103_334 88.5(2) n
O Bi5 O -102_444 201_455 91.5(2) n
O Bi5 O -102_444 202_445 179.972 n
O Bi5 O -102_444 203_555 91.5(2) n
O Bi5 O -103_334 201_455 91.5(2) n
O Bi5 O -103_334 202_445 91.5(2) n
O Bi5 O -103_334 203_555 180.0 n
O Bi5 O 201_455 202_445 88.5(2) n
O Bi5 O 201_455 203_555 88.5(2) n
O Bi5 O 202_445 203_555 88.5(2) n
Ba O Ba 1_655 -101_434 96.6(2) n
Ba O Bi3 1_655 201_555 96.8(2) n
Ba O Bi5 1_655 101_544 98.2(3) n
Ba O Bi3 -101_434 201_555 90.70(17) n
Ba O Bi5 -101_434 101_544 91.0(2) n
Bi3 O Bi5 201_555 101_544 164.58(7) n

loop_
_geom_bond_atom_site_label_1
_geom_bond_atom_site_label_2
_geom_bond_site_symmetry_2
_geom_bond_distance
_geom_bond_publ_flag
Ba Ba -101_334 4.355(13) n
Ba Ba -101_434 4.355(13) n
Ba Ba -101_444 4.355(13) n
Ba Ba -201_334 4.365(14) n
Ba Ba -201_344 4.365(14) n
Ba Ba -201_444 4.365(14) n
Ba Bi3 1_555 3.764(12) n
Ba Bi3 201_445 3.780(4) n
Ba Bi3 201_455 3.780(4) n
Ba Bi3 201_555 3.780(4) n
Ba Bi5 1_555 3.755(12) n
Ba Bi5 101_444 3.783(4) n
Ba Bi5 101_544 3.783(4) n
Ba Bi5 101_554 3.783(4) n
Ba O 1_455 2.8015(15) n
Ba O 1_555 3.3793(14) n
Ba O 2_545 2.8015(15) n
Ba O 2_555 3.3793(14) n
Ba O 3_555 3.3793(14) n
Ba O 3_665 2.8015(15) n
Ba O -101_434 3.027(9) n
Ba O -102_444 3.027(9) n
Ba O -103_334 3.027(9) n
Ba O -201_444 3.153(9) n
Ba O -202_344 3.153(9) n
Ba O -203_334 3.153(9) n
Bi3 Ba 1_555 3.764(12) n
Bi3 Ba -1_555 3.764(12) n
Bi3 Ba 101_444 3.780(4) n
Bi3 Ba 101_544 3.780(4) n
Bi3 Ba 101_554 3.780(4) n
Bi3 Ba -201_334 3.780(4) n
Bi3 Ba -201_344 3.780(4) n
Bi3 Ba -201_444 3.780(4) n
Bi3 O 101_444 2.228(6) n
Bi3 O 102_544 2.228(6) n
Bi3 O 103_554 2.228(6) n
Bi3 O -201_444 2.228(6) n
Bi3 O -202_344 2.228(6) n
Bi3 O -203_334 2.228(6) n
Bi5 Ba 1_555 3.755(12) n
Bi5 Ba -1_556 3.755(12) n
Bi5 Ba -101_334 3.783(4) n
Bi5 Ba -101_434 3.783(4) n
Bi5 Ba -101_444 3.783(4) n
Bi5 Ba 201_445 3.783(4) n
Bi5 Ba 201_455 3.783(4) n
Bi5 Ba 201_555 3.783(4) n
Bi5 O -101_434 2.172(6) n
Bi5 O -102_444 2.172(6) n
Bi5 O -103_334 2.172(6) n
Bi5 O 201_455 2.172(6) n
Bi5 O 202_445 2.172(6) n
Bi5 O 203_555 2.172(6) n
O Ba 1_555 3.3793(14) n
O Ba 1_655 2.8015(15) n
O Ba -101_434 3.027(9) n
O Ba -201_444 3.153(9) n
O Bi3 201_555 2.228(6) n
O Bi5 101_544 2.172(6) n
